data_4125685
loop_
_publ_author_name
'Lopchuk, Justin M.'
'Fjelbye, Kasper'
'Kawamata, Yu'
'Malins, Lara R.'
'Pan, Chung-Mao'
'Gianatassio, Ryan'
'Wang, Jie'
'Prieto, Liher'
'Bradow, James'
'Brandt, Thomas A.'
'Collins, Michael R.'
'Elleraas, Jeff'
'Ewanicki, Jason'
'Farrell, William'
'Fadeyi, Olugbeminiyi O.'
'Gallego, Gary M.'
'Mousseau, James J.'
'Oliver, Robert'
'Sach, Neal W.'
'Smith, Jason K.'
'Spangler, Jillian E.'
'Zhu, Huichin'
'Zhu, Jinjiang'
'Baran, Phil S.'

_publ_section_title
;
 Strain-Release Heteroatom Functionalization: Development, Scope, and
 Stereospecificity.
;
_journal_issue 8
_journal_name_full 'Journal of the American Chemical Society'
_journal_page_first 3209
_journal_page_last 3226
_journal_paper_doi 10.1021/jacs.6b13229
_journal_volume 139
_journal_year 2017
_chemical_absolute_configuration ad
_chemical_formula_moiety 'C11 H10 F2 O2 S'
_chemical_formula_sum 'C11 H10 F2 O2 S'
_chemical_formula_weight 244.25
_space_group_crystal_system orthorhombic
_space_group_IT_number 19
_space_group_name_Hall 'P 2ac 2ab'
_space_group_name_H-M_alt 'P 21 21 21'
_symmetry_space_group_name_Hall 'P 2ac 2ab'
_symmetry_space_group_name_H-M 'P 21 21 21'
_atom_sites_solution_hydrogens geom
_atom_sites_solution_primary direct
_atom_sites_solution_secondary difmap
_audit_creation_date 2016-03-08
_audit_creation_method
;
Olex2 1.2-beta
(compiled 2016.02.19 svn.r3266 for OlexSys, GUI svn.r5155)
;
_cell_angle_alpha 90
_cell_angle_beta 90
_cell_angle_gamma 90
_cell_formula_units_Z 4
_cell_length_a 6.7986(6)
_cell_length_b 11.0791(9)
_cell_length_c 13.9050(11)
_cell_measurement_reflns_used 6290
_cell_measurement_temperature 100.0
_cell_measurement_theta_max 25.377
_cell_measurement_theta_min 2.350
_cell_volume 1047.36(15)
_computing_cell_refinement 'SAINT v8.34A (Bruker, 2013)'
_computing_data_collection 'APEX2 v2014.11-0 (Bruker, 2014)'
_computing_data_reduction 'SAINT v8.34A (Bruker, 2013)'
_computing_molecular_graphics 'Olex2 (Dolomanov et al., 2009)'
_computing_publication_material 'Olex2 (Dolomanov et al., 2009)'
_computing_structure_refinement 'ShelXL (Sheldrick, 2015)'
_computing_structure_solution 'ShelXT (Sheldrick, 2015)'
_diffrn_ambient_temperature 100.0
_diffrn_detector 'Bruker APEX-II CCD'
_diffrn_detector_area_resol_mean 8.258
_diffrn_detector_type 'CCD Area Detector'
_diffrn_measured_fraction_theta_full 1.000
_diffrn_measured_fraction_theta_max 1.000
_diffrn_measurement_device 'Kappa Four-Circle Diffractometer'
_diffrn_measurement_device_type 'Bruker APEX II TXS'
_diffrn_measurement_method '\w and \f scans'
_diffrn_radiation_monochromator 'Double Bounce Multilayer Mirrors'
_diffrn_radiation_probe x-ray
_diffrn_radiation_type MoK\a
_diffrn_radiation_wavelength 0.71073
_diffrn_reflns_av_R_equivalents 0.0827
_diffrn_reflns_av_unetI/netI 0.0488
_diffrn_reflns_Laue_measured_fraction_full 1.000
_diffrn_reflns_Laue_measured_fraction_max 1.000
_diffrn_reflns_limit_h_max 8
_diffrn_reflns_limit_h_min -8
_diffrn_reflns_limit_k_max 13
_diffrn_reflns_limit_k_min -13
_diffrn_reflns_limit_l_max 16
_diffrn_reflns_limit_l_min -16
_diffrn_reflns_number 18098
_diffrn_reflns_point_group_measured_fraction_full 1.000
_diffrn_reflns_point_group_measured_fraction_max 1.000
_diffrn_reflns_theta_full 25.000
_diffrn_reflns_theta_max 25.376
_diffrn_reflns_theta_min 2.350
_diffrn_source 'Micro Focus Rotating Anode'
_diffrn_source_type 'Bruker TXS'
_diffrn_standards_number 0
_exptl_absorpt_coefficient_mu 0.318
_exptl_absorpt_correction_T_max 0.2363
_exptl_absorpt_correction_T_min 0.1946
_exptl_absorpt_correction_type multi-scan
_exptl_absorpt_process_details
;
SADABS-2014/5 (Bruker,2014/5) was used for absorption correction.
wR2(int) was 0.1416 before and 0.0941 after correction.
The Ratio of minimum to maximum transmission is 0.8235.
The \l/2 correction factor is 0.00150.
;
_exptl_crystal_colour Colorless
_exptl_crystal_colour_primary Colorless
_exptl_crystal_density_diffrn 1.549
_exptl_crystal_description Block
_exptl_crystal_F_000 504
_exptl_crystal_size_max 0.253
_exptl_crystal_size_mid 0.249
_exptl_crystal_size_min 0.221
_refine_diff_density_max 0.269
_refine_diff_density_min -0.410
_refine_diff_density_rms 0.067
_refine_ls_abs_structure_details
;
 Flack x determined using 710 quotients [(I+)-(I-)]/[(I+)+(I-)]
 (Parsons, Flack and Wagner, Acta Cryst. B69 (2013) 249-259).
;
_refine_ls_abs_structure_Flack -0.06(8)
_refine_ls_extinction_method none
_refine_ls_goodness_of_fit_ref 1.050
_refine_ls_hydrogen_treatment constr
_refine_ls_matrix_type full
_refine_ls_number_parameters 145
_refine_ls_number_reflns 1925
_refine_ls_number_restraints 0
_refine_ls_restrained_S_all 1.050
_refine_ls_R_factor_all 0.0401
_refine_ls_R_factor_gt 0.0376
_refine_ls_shift/su_max 0.000
_refine_ls_shift/su_mean 0.000
_refine_ls_structure_factor_coef Fsqd
_refine_ls_weighting_details 'w=1/[\s^2^(Fo^2^)+(0.0560P)^2^+0.1588P] where P=(Fo^2^+2Fc^2^)/3'
_refine_ls_weighting_scheme calc
_refine_ls_wR_factor_gt 0.0953
_refine_ls_wR_factor_ref 0.0978
_reflns_Friedel_coverage 0.692
_reflns_Friedel_fraction_full 1.000
_reflns_Friedel_fraction_max 1.000
_reflns_number_gt 1800
_reflns_number_total 1925
_reflns_threshold_expression 'I > 2\s(I)'
_cod_data_source_file ja6b13229_si_019.cif
_cod_data_source_block Baran571
_cod_depositor_comments
;
The following automatic conversions were performed:

'_diffrn_radiation_probe' value 'X-ray' changed to 'x-ray' according
to
/home/data/users/saulius/crontab/automatic-downloads/current/ACS/lib/dictionaries/cif_core.dic
dictionary named 'cif_core.dic' version 2.4.2 from 2011-04-26.

Automatic conversion script
Id: cif_fix_values 4973 2017-02-22 13:04:09Z antanas 
;
_cod_database_code 4125685
_shelx_space_group_comment
;
The symmetry employed for this shelxl refinement is uniquely defined
by the following loop, which should always be used as a source of
symmetry information in preference to the above space-group names.
They are only intended as comments.
;
_shelx_estimated_absorpt_t_max 0.933
_shelx_estimated_absorpt_t_min 0.924
_olex2_refinement_description
;
1. Fixed Uiso
 At 1.2 times of:
  All C(H) groups, All C(H,H) groups
2.a Ternary CH refined with riding coordinates:
 C4(H4)
2.b Secondary CH2 refined with riding coordinates:
 C2(H2A,H2B), C3(H3A,H3B), C5(H5A,H5B)
2.c Aromatic/amide H refined with riding coordinates:
 C7(H7), C9(H9), C11(H11)
;
_shelx_shelxl_version_number 2014/7
_olex2_submission_special_instructions 'No special instructions were received'

loop_
_space_group_symop_operation_xyz
'x, y, z'
'-x+1/2, -y, z+1/2'
'-x, y+1/2, -z+1/2'
'x+1/2, -y+1/2, -z'

loop_
_atom_site_label
_atom_site_type_symbol
_atom_site_fract_x
_atom_site_fract_y
_atom_site_fract_z
_atom_site_U_iso_or_equiv
_atom_site_adp_type
_atom_site_occupancy
_atom_site_site_symmetry_order
_atom_site_calc_flag
_atom_site_refinement_flags_posn
S1 S 0.49139(10) 0.74082(6) 0.22301(5) 0.0128(2) Uani 1 1 d .
F1 F 0.4238(3) 0.53716(17) 0.54798(13) 0.0265(5) Uani 1 1 d .
F2 F 0.4697(3) 0.95878(17) 0.54439(12) 0.0264(5) Uani 1 1 d .
O1 O 0.3946(3) 0.63169(19) 0.19220(16) 0.0171(5) Uani 1 1 d .
O2 O 0.4209(4) 0.85552(19) 0.18838(15) 0.0183(6) Uani 1 1 d .
C1 C 0.7393(4) 0.7284(3) 0.19506(19) 0.0134(6) Uani 1 1 d .
C2 C 0.8792(5) 0.8325(3) 0.1719(2) 0.0184(7) Uani 1 1 d .
H2A H 0.9811 0.8462 0.2216 0.022 Uiso 1 1 calc R
H2B H 0.8116 0.9087 0.1550 0.022 Uiso 1 1 calc R
C3 C 0.9537(5) 0.7595(3) 0.0832(2) 0.0215(7) Uani 1 1 d .
H3A H 0.9249 0.7989 0.0209 0.026 Uiso 1 1 calc R
H3B H 1.0942 0.7366 0.0874 0.026 Uiso 1 1 calc R
C4 C 0.8138(5) 0.6569(3) 0.1073(2) 0.0166(7) Uani 1 1 d .
H4 H 0.7257 0.6169 0.0594 0.020 Uiso 1 1 calc R
C5 C 0.8488(5) 0.6105(3) 0.2063(2) 0.0168(7) Uani 1 1 d .
H5A H 0.9849 0.6140 0.2315 0.020 Uiso 1 1 calc R
H5B H 0.7725 0.5390 0.2272 0.020 Uiso 1 1 calc R
C6 C 0.4768(4) 0.7444(3) 0.35070(19) 0.0130(6) Uani 1 1 d .
C7 C 0.4605(5) 0.6348(3) 0.3991(2) 0.0147(7) Uani 1 1 d .
H7 H 0.4595 0.5599 0.3659 0.018 Uiso 1 1 calc R
C8 C 0.4458(5) 0.6412(3) 0.4983(2) 0.0180(8) Uani 1 1 d .
C9 C 0.4492(4) 0.7482(3) 0.5490(2) 0.0179(7) Uani 1 1 d .
H9 H 0.4397 0.7498 0.6172 0.021 Uiso 1 1 calc R
C10 C 0.4668(5) 0.8523(3) 0.4961(2) 0.0172(7) Uani 1 1 d .
C11 C 0.4816(6) 0.8548(3) 0.3975(2) 0.0153(7) Uani 1 1 d .
H11 H 0.4944 0.9285 0.3632 0.018 Uiso 1 1 calc R

loop_
_atom_site_aniso_label
_atom_site_aniso_U_11
_atom_site_aniso_U_22
_atom_site_aniso_U_33
_atom_site_aniso_U_23
_atom_site_aniso_U_13
_atom_site_aniso_U_12
S1 0.0119(4) 0.0129(4) 0.0135(4) -0.0002(3) 0.0000(3) 0.0009(3)
F1 0.0343(12) 0.0188(10) 0.0263(11) 0.0120(9) 0.0052(9) 0.0038(9)
F2 0.0377(13) 0.0200(10) 0.0215(10) -0.0088(8) -0.0008(10) -0.0012(9)
O1 0.0152(12) 0.0175(12) 0.0185(11) -0.0036(9) -0.0016(9) -0.0025(10)
O2 0.0196(12) 0.0165(12) 0.0187(12) 0.0034(10) -0.0005(9) 0.0047(10)
C1 0.0143(14) 0.0134(15) 0.0126(14) 0.0008(13) -0.0002(11) 0.0017(12)
C2 0.0168(17) 0.0181(17) 0.0204(17) 0.0015(14) 0.0027(14) -0.0034(14)
C3 0.0171(15) 0.0295(19) 0.0178(15) 0.0022(15) 0.0016(12) 0.0002(17)
C4 0.0136(16) 0.0201(17) 0.0162(16) -0.0040(13) 0.0022(13) 0.0033(13)
C5 0.0132(16) 0.0162(16) 0.0211(17) 0.0002(14) 0.0007(14) 0.0020(13)
C6 0.0098(13) 0.0160(15) 0.0130(13) 0.0021(12) 0.0006(11) -0.0012(17)
C7 0.0113(18) 0.0130(15) 0.0198(15) -0.0024(12) -0.0011(14) 0.0010(13)
C8 0.0142(19) 0.0180(16) 0.0217(18) 0.0081(13) 0.0021(13) 0.0026(14)
C9 0.0130(13) 0.0263(18) 0.0144(14) 0.0031(14) -0.0002(11) 0.0020(16)
C10 0.0131(19) 0.0181(15) 0.0205(17) -0.0049(13) -0.0018(14) 0.0005(14)
C11 0.0141(16) 0.0118(14) 0.0200(15) 0.0020(12) -0.0015(15) -0.0006(14)

loop_
_atom_type_symbol
_atom_type_description
_atom_type_scat_dispersion_real
_atom_type_scat_dispersion_imag
_atom_type_scat_source
C C 0.0033 0.0016 'International Tables Vol C Tables 4.2.6.8 and 6.1.1.4'
H H 0.0000 0.0000 'International Tables Vol C Tables 4.2.6.8 and 6.1.1.4'
O O 0.0106 0.0060 'International Tables Vol C Tables 4.2.6.8 and 6.1.1.4'
F F 0.0171 0.0103 'International Tables Vol C Tables 4.2.6.8 and 6.1.1.4'
S S 0.1246 0.1234 'International Tables Vol C Tables 4.2.6.8 and 6.1.1.4'

loop_
_geom_angle_atom_site_label_1
_geom_angle_atom_site_label_2
_geom_angle_atom_site_label_3
_geom_angle
O1 S1 C1 108.08(14)
O1 S1 C6 106.85(14)
O2 S1 O1 119.24(13)
O2 S1 C1 108.55(15)
O2 S1 C6 107.18(14)
C1 S1 C6 106.23(13)
C2 C1 S1 126.3(2)
C2 C1 C4 91.0(2)
C4 C1 S1 122.5(2)
C5 C1 S1 121.6(2)
C5 C1 C2 111.5(3)
C5 C1 C4 58.4(2)
C1 C2 H2A 113.9
C1 C2 H2B 113.9
C1 C2 C3 88.7(2)
H2A C2 H2B 111.1
C3 C2 H2A 113.9
C3 C2 H2B 113.9
C2 C3 H3A 113.5
C2 C3 H3B 113.5
H3A C3 H3B 110.8
C4 C3 C2 90.6(2)
C4 C3 H3A 113.5
C4 C3 H3B 113.5
C1 C4 H4 124.0
C3 C4 C1 89.8(2)
C3 C4 H4 124.0
C5 C4 C1 59.87(19)
C5 C4 C3 111.3(3)
C5 C4 H4 124.0
C1 C5 H5A 117.6
C1 C5 H5B 117.6
C4 C5 C1 61.8(2)
C4 C5 H5A 117.6
C4 C5 H5B 117.6
H5A C5 H5B 114.7
C7 C6 S1 117.8(2)
C11 C6 S1 119.2(2)
C11 C6 C7 123.0(3)
C6 C7 H7 121.9
C8 C7 C6 116.2(3)
C8 C7 H7 121.9
F1 C8 C7 118.2(3)
F1 C8 C9 118.2(3)
C9 C8 C7 123.5(3)
C8 C9 H9 121.7
C10 C9 C8 116.7(3)
C10 C9 H9 121.7
F2 C10 C9 117.8(3)
F2 C10 C11 118.4(3)
C9 C10 C11 123.9(3)
C6 C11 H11 121.7
C10 C11 C6 116.7(3)
C10 C11 H11 121.7

loop_
_geom_bond_atom_site_label_1
_geom_bond_atom_site_label_2
_geom_bond_distance
S1 O1 1.442(2)
S1 O2 1.441(2)
S1 C1 1.735(3)
S1 C6 1.779(3)
F1 C8 1.352(4)
F2 C10 1.358(3)
C1 C2 1.529(4)
C1 C4 1.540(4)
C1 C5 1.512(4)
C2 H2A 0.9900
C2 H2B 0.9900
C2 C3 1.560(4)
C3 H3A 0.9900
C3 H3B 0.9900
C3 C4 1.519(4)
C4 H4 1.0000
C4 C5 1.488(4)
C5 H5A 0.9900
C5 H5B 0.9900
C6 C7 1.393(4)
C6 C11 1.385(4)
C7 H7 0.9500
C7 C8 1.385(4)
C8 C9 1.379(4)
C9 H9 0.9500
C9 C10 1.374(4)
C10 C11 1.375(4)
C11 H11 0.9500
